data_7717698
loop_
_publ_author_name
'Hsieh, Chang-Chih'
'Chen, Chia-Wei'
'Chiang, Ming-Hsi'
'Horng, Yih-Chern'

_publ_section_title
;
 Cu(II)-Mediated Tautomerization for the Pyrazole-Nitrile Coupling
 Reaction
;
_journal_name_full 'Dalton Transactions'
_journal_paper_doi 10.1039/D4DT02904F
_journal_year 2025
_chemical_formula_sum 'C12 H18 Cl2 Cu N6 O8'
_chemical_formula_weight 508.77
_space_group_crystal_system monoclinic
_space_group_IT_number 14
_space_group_name_Hall '-P 2yn'
_space_group_name_H-M_alt 'P 1 21/n 1'
_atom_sites_solution_hydrogens geom
_audit_creation_method SHELXL-2019/1
_audit_update_record
;
2024-12-04 deposited with the CCDC.	2024-12-17 downloaded from the CCDC.
;
_cell_angle_alpha 90
_cell_angle_beta 92.850(4)
_cell_angle_gamma 90
_cell_formula_units_Z 2
_cell_length_a 5.3447(3)
_cell_length_b 13.7312(7)
_cell_length_c 13.2253(6)
_cell_measurement_reflns_used 2911
_cell_measurement_temperature 150(2)
_cell_measurement_theta_max 25.33
_cell_measurement_theta_min 2.97
_cell_volume 969.39(9)
_computing_cell_refinement 'SAINT (Bruker, 2012)'
_computing_data_collection 'APEX2 (Bruker AXS, 2012)'
_computing_data_reduction 'SAINT (Bruker, 2012)'
_computing_molecular_graphics 'DIAMOND (Brandenburg, 1999)'
_computing_publication_material 'SHELXL-2019/1 (Sheldrick, 2019)'
_computing_structure_refinement 'SHELXL-2019/1 (Sheldrick, 2019)'
_computing_structure_solution 'SHELXL-2019/1 (Sheldrick, 2019)'
_diffrn_ambient_temperature 150(2)
_diffrn_measured_fraction_theta_full 1.000
_diffrn_measured_fraction_theta_max 0.999
_diffrn_measurement_device_type 'Bruker APEX-II CCD'
_diffrn_measurement_method \w
_diffrn_radiation_type MoK\a
_diffrn_radiation_wavelength 0.71073
_diffrn_reflns_av_R_equivalents 0.0546
_diffrn_reflns_av_unetI/netI 0.0410
_diffrn_reflns_Laue_measured_fraction_full 1.000
_diffrn_reflns_Laue_measured_fraction_max 0.999
_diffrn_reflns_limit_h_max 7
_diffrn_reflns_limit_h_min -7
_diffrn_reflns_limit_k_max 18
_diffrn_reflns_limit_k_min -17
_diffrn_reflns_limit_l_max 17
_diffrn_reflns_limit_l_min -17
_diffrn_reflns_number 13785
_diffrn_reflns_point_group_measured_fraction_full 1.000
_diffrn_reflns_point_group_measured_fraction_max 0.999
_diffrn_reflns_theta_full 25.242
_diffrn_reflns_theta_max 28.741
_diffrn_reflns_theta_min 2.139
_exptl_absorpt_coefficient_mu 1.457
_exptl_absorpt_correction_T_max 0.906
_exptl_absorpt_correction_T_min 0.751
_exptl_absorpt_correction_type multi-scan
_exptl_absorpt_process_details 'SADABS (Sheldrick, 2003)'
_exptl_crystal_colour blue
_exptl_crystal_density_diffrn 1.743
_exptl_crystal_description block
_exptl_crystal_F_000 576
_exptl_crystal_size_max 0.120
_exptl_crystal_size_mid 0.040
_exptl_crystal_size_min 0.040
_refine_diff_density_max 0.595
_refine_diff_density_min -0.806
_refine_diff_density_rms 0.099
_refine_ls_extinction_method none
_refine_ls_goodness_of_fit_ref 0.993
_refine_ls_hydrogen_treatment constr
_refine_ls_matrix_type full
_refine_ls_number_parameters 135
_refine_ls_number_reflns 2510
_refine_ls_number_restraints 0
_refine_ls_restrained_S_all 0.993
_refine_ls_R_factor_all 0.0596
_refine_ls_R_factor_gt 0.0441
_refine_ls_shift/su_max 0.000
_refine_ls_shift/su_mean 0.000
_refine_ls_structure_factor_coef Fsqd
_refine_ls_weighting_details 'w=1/[\s^2^(Fo^2^)+(0.1000P)^2^+0.2908P] where P=(Fo^2^+2Fc^2^)/3'
_refine_ls_weighting_scheme calc
_refine_ls_wR_factor_gt 0.1333
_refine_ls_wR_factor_ref 0.1445
_reflns_Friedel_coverage 0.000
_reflns_number_gt 2019
_reflns_number_total 2510
_reflns_threshold_expression 'I > 2\s(I)'
_cod_data_source_file d4dt02904f2.cif
_cod_data_source_block 1d'
_cod_original_sg_symbol_H-M 'P 21/n'
_cod_database_code 7717698
_shelx_shelxl_version_number 2019/1
_shelx_space_group_comment
;
The symmetry employed for this shelxl refinement is uniquely defined
by the following loop, which should always be used as a source of
symmetry information in preference to the above space-group names.
They are only intended as comments.
;

loop_
_space_group_symop_operation_xyz
'x, y, z'
'-x+1/2, y+1/2, -z+1/2'
'-x, -y, -z'
'x-1/2, -y-1/2, z-1/2'

loop_
_atom_site_label
_atom_site_type_symbol
_atom_site_fract_x
_atom_site_fract_y
_atom_site_fract_z
_atom_site_U_iso_or_equiv
_atom_site_adp_type
_atom_site_occupancy
_atom_site_site_symmetry_order
_atom_site_calc_flag
_atom_site_refinement_flags_posn
_atom_site_refinement_flags_adp
_atom_site_refinement_flags_occupancy
_atom_site_disorder_assembly
_atom_site_disorder_group
O1 O 0.2907(5) 1.01037(18) 0.15670(19) 0.0314(6) Uani 1 1 d . . . . .
Cu1 Cu 0.000000 1.000000 0.000000 0.01770(17) Uani 1 2 d S . P . .
Cl1 Cl 0.23212(13) 1.06318(5) 0.24851(5) 0.0210(2) Uani 1 1 d . . . . .
O3 O 0.3592(5) 1.0177(2) 0.33374(19) 0.0374(6) Uani 1 1 d . . . . .
O2 O -0.0324(4) 1.06145(17) 0.25878(17) 0.0260(5) Uani 1 1 d . . . . .
O4 O 0.3180(5) 1.16176(18) 0.2386(2) 0.0342(6) Uani 1 1 d . . . . .
N1 N 0.1028(5) 0.86271(17) -0.01738(19) 0.0189(5) Uani 1 1 d . . . . .
N2 N -0.0371(5) 0.80167(18) 0.03803(19) 0.0178(5) Uani 1 1 d . . . . .
N3 N -0.2414(4) 0.93582(18) 0.08504(18) 0.0194(5) Uani 1 1 d . . . . .
H3 H -0.358643 0.968995 0.114326 0.023 Uiso 1 1 calc R U . . .
C3 C 0.0307(6) 0.7067(2) 0.0236(2) 0.0245(6) Uani 1 1 d . . . . .
H3A H -0.040312 0.651069 0.053809 0.029 Uiso 1 1 calc R U . . .
C2 C 0.2189(6) 0.7068(2) -0.0421(2) 0.0232(6) Uani 1 1 d . . . . .
C4 C 0.3611(7) 0.6209(3) -0.0796(3) 0.0342(8) Uani 1 1 d . . . . .
H4A H 0.414365 0.579390 -0.022250 0.051 Uiso 1 1 calc R U . . .
H4B H 0.508816 0.643778 -0.113732 0.051 Uiso 1 1 calc R U . . .
H4C H 0.253138 0.583481 -0.127418 0.051 Uiso 1 1 calc R U . . .
C1 C 0.2567(6) 0.8054(2) -0.0659(2) 0.0211(6) Uani 1 1 d . . . . .
H1 H 0.377090 0.828043 -0.110830 0.025 Uiso 1 1 calc R U . . .
C5 C -0.2207(5) 0.8443(2) 0.0959(2) 0.0178(6) Uani 1 1 d . . . . .
C6 C -0.3620(6) 0.7802(3) 0.1632(2) 0.0260(7) Uani 1 1 d . . . . .
H6A H -0.481147 0.819389 0.199836 0.039 Uiso 1 1 calc R U . . .
H6B H -0.244843 0.748000 0.211767 0.039 Uiso 1 1 calc R U . . .
H6C H -0.453227 0.730940 0.122408 0.039 Uiso 1 1 calc R U . . .

loop_
_atom_site_aniso_label
_atom_site_aniso_U_11
_atom_site_aniso_U_22
_atom_site_aniso_U_33
_atom_site_aniso_U_23
_atom_site_aniso_U_13
_atom_site_aniso_U_12
O1 0.0223(12) 0.0411(15) 0.0311(12) -0.0150(10) 0.0047(10) 0.0090(10)
Cu1 0.0190(3) 0.0105(3) 0.0242(3) -0.00010(18) 0.00824(19) -0.00011(18)
Cl1 0.0200(3) 0.0200(4) 0.0233(4) -0.0035(3) 0.0041(3) 0.0012(3)
O3 0.0434(16) 0.0343(15) 0.0335(14) 0.0038(11) -0.0079(12) 0.0051(12)
O2 0.0198(10) 0.0255(12) 0.0334(12) -0.0052(9) 0.0095(9) 0.0006(9)
O4 0.0342(13) 0.0241(13) 0.0455(15) -0.0020(11) 0.0129(11) -0.0075(11)
N1 0.0228(12) 0.0118(12) 0.0227(12) 0.0002(9) 0.0060(10) -0.0012(10)
N2 0.0197(12) 0.0104(12) 0.0237(12) 0.0033(9) 0.0042(9) -0.0017(9)
N3 0.0171(11) 0.0178(13) 0.0239(12) -0.0003(10) 0.0061(9) -0.0009(10)
C3 0.0303(16) 0.0141(15) 0.0287(15) 0.0028(12) -0.0022(12) 0.0021(12)
C2 0.0297(16) 0.0146(14) 0.0248(14) -0.0025(11) -0.0027(12) 0.0039(12)
C4 0.0350(19) 0.0259(18) 0.042(2) -0.0058(15) 0.0018(15) 0.0124(15)
C1 0.0255(15) 0.0174(15) 0.0205(13) -0.0024(11) 0.0026(11) 0.0025(11)
C5 0.0164(12) 0.0177(14) 0.0194(13) 0.0008(11) 0.0012(10) -0.0032(11)
C6 0.0261(15) 0.0258(17) 0.0264(15) 0.0072(12) 0.0048(12) -0.0031(13)

loop_
_atom_type_symbol
_atom_type_description
_atom_type_scat_dispersion_real
_atom_type_scat_dispersion_imag
_atom_type_scat_source
C C 0.0033 0.0016 'International Tables Vol C Tables 4.2.6.8 and 6.1.1.4'
H H 0.0000 0.0000 'International Tables Vol C Tables 4.2.6.8 and 6.1.1.4'
N N 0.0061 0.0033 'International Tables Vol C Tables 4.2.6.8 and 6.1.1.4'
O O 0.0106 0.0060 'International Tables Vol C Tables 4.2.6.8 and 6.1.1.4'
Cl Cl 0.1484 0.1585 'International Tables Vol C Tables 4.2.6.8 and 6.1.1.4'
Cu Cu 0.3201 1.2651 'International Tables Vol C Tables 4.2.6.8 and 6.1.1.4'

loop_
_geom_angle_atom_site_label_1
_geom_angle_atom_site_label_2
_geom_angle_atom_site_label_3
_geom_angle
_geom_angle_site_symmetry_1
_geom_angle_site_symmetry_3
_geom_angle_publ_flag
Cl1 O1 Cu1 124.04(13) . . ?
N3 Cu1 N3 180.00(10) . 3_575 ?
N3 Cu1 N1 99.61(10) . 3_575 ?
N3 Cu1 N1 80.40(10) 3_575 3_575 ?
N3 Cu1 N1 80.39(10) . . ?
N3 Cu1 N1 99.61(10) 3_575 . ?
N1 Cu1 N1 180.00(4) 3_575 . ?
N3 Cu1 O1 87.16(9) . . ?
N3 Cu1 O1 92.85(9) 3_575 . ?
N1 Cu1 O1 90.80(9) 3_575 . ?
N1 Cu1 O1 89.20(9) . . ?
O2 Cl1 O3 110.58(16) . . ?
O2 Cl1 O4 110.29(15) . . ?
O3 Cl1 O4 109.97(17) . . ?
O2 Cl1 O1 108.97(14) . . ?
O3 Cl1 O1 108.98(16) . . ?
O4 Cl1 O1 107.99(16) . . ?
C1 N1 N2 105.4(2) . . ?
C1 N1 Cu1 143.4(2) . . ?
N2 N1 Cu1 111.14(18) . . ?
N1 N2 C3 110.8(2) . . ?
N1 N2 C5 117.0(2) . . ?
C3 N2 C5 132.2(3) . . ?
C5 N3 Cu1 117.0(2) . . ?
C5 N3 H3 121.5 . . ?
Cu1 N3 H3 121.5 . . ?
C2 C3 N2 107.3(3) . . ?
C2 C3 H3A 126.4 . . ?
N2 C3 H3A 126.4 . . ?
C3 C2 C1 105.2(3) . . ?
C3 C2 C4 127.8(3) . . ?
C1 C2 C4 127.0(3) . . ?
C2 C4 H4A 109.5 . . ?
C2 C4 H4B 109.5 . . ?
H4A C4 H4B 109.5 . . ?
C2 C4 H4C 109.5 . . ?
H4A C4 H4C 109.5 . . ?
H4B C4 H4C 109.5 . . ?
N1 C1 C2 111.3(3) . . ?
N1 C1 H1 124.3 . . ?
C2 C1 H1 124.3 . . ?
N3 C5 N2 114.3(3) . . ?
N3 C5 C6 127.7(3) . . ?
N2 C5 C6 118.0(3) . . ?
C5 C6 H6A 109.5 . . ?
C5 C6 H6B 109.5 . . ?
H6A C6 H6B 109.5 . . ?
C5 C6 H6C 109.5 . . ?
H6A C6 H6C 109.5 . . ?
H6B C6 H6C 109.5 . . ?

loop_
_geom_bond_atom_site_label_1
_geom_bond_atom_site_label_2
_geom_bond_distance
_geom_bond_site_symmetry_2
_geom_bond_publ_flag
O1 Cl1 1.461(2) . ?
O1 Cu1 2.532(2) . ?
Cu1 N3 1.962(2) . ?
Cu1 N3 1.962(2) 3_575 ?
Cu1 N1 1.980(2) 3_575 ?
Cu1 N1 1.980(2) . ?
Cl1 O2 1.427(2) . ?
Cl1 O3 1.430(3) . ?
Cl1 O4 1.437(3) . ?
N1 C1 1.326(4) . ?
N1 N2 1.361(3) . ?
N2 C3 1.370(4) . ?
N2 C5 1.402(4) . ?
N3 C5 1.268(4) . ?
N3 H3 0.8800 . ?
C3 C2 1.361(5) . ?
C3 H3A 0.9500 . ?
C2 C1 1.407(4) . ?
C2 C4 1.501(5) . ?
C4 H4A 0.9800 . ?
C4 H4B 0.9800 . ?
C4 H4C 0.9800 . ?
C1 H1 0.9500 . ?
C5 C6 1.485(4) . ?
C6 H6A 0.9800 . ?
C6 H6B 0.9800 . ?
C6 H6C 0.9800 . ?

loop_
_geom_torsion_atom_site_label_1
_geom_torsion_atom_site_label_2
_geom_torsion_atom_site_label_3
_geom_torsion_atom_site_label_4
_geom_torsion
_geom_torsion_site_symmetry_1
_geom_torsion_site_symmetry_2
_geom_torsion_site_symmetry_3
_geom_torsion_site_symmetry_4
_geom_torsion_publ_flag
Cu1 O1 Cl1 O2 30.4(2) . . . . ?
Cu1 O1 Cl1 O3 151.19(18) . . . . ?
Cu1 O1 Cl1 O4 -89.37(19) . . . . ?
C1 N1 N2 C3 0.0(3) . . . . ?
Cu1 N1 N2 C3 178.4(2) . . . . ?
C1 N1 N2 C5 -178.9(2) . . . . ?
Cu1 N1 N2 C5 -0.4(3) . . . . ?
N1 N2 C3 C2 0.3(3) . . . . ?
C5 N2 C3 C2 178.9(3) . . . . ?
N2 C3 C2 C1 -0.4(3) . . . . ?
N2 C3 C2 C4 178.2(3) . . . . ?
N2 N1 C1 C2 -0.2(3) . . . . ?
Cu1 N1 C1 C2 -177.8(3) . . . . ?
C3 C2 C1 N1 0.4(4) . . . . ?
C4 C2 C1 N1 -178.2(3) . . . . ?
Cu1 N3 C5 N2 -4.7(3) . . . . ?
Cu1 N3 C5 C6 173.7(2) . . . . ?
N1 N2 C5 N3 3.3(4) . . . . ?
C3 N2 C5 N3 -175.2(3) . . . . ?
N1 N2 C5 C6 -175.3(3) . . . . ?
C3 N2 C5 C6 6.2(5) . . . . ?
